data_7124664
loop_
_publ_author_name
'Chung, Mee-Kyung'
'Lee, Stephen J.'
'Waters, Marcey L.'
'Gagn\'e, Michel R'

_publ_section_title
;
 Tetrameric psuedo-peptide receptors with allosteric properties.
;
_journal_issue 52
_journal_name_full 'Chemical communications (Cambridge, England)'
_journal_page_first 8103
_journal_page_last 8106
_journal_paper_doi 10.1039/c6cc03296f
_journal_volume 52
_journal_year 2016
_chemical_absolute_configuration ad
_chemical_formula_moiety 'C92 H96 N16 O12, 6(C H4 O)'
_chemical_formula_sum 'C98 H120 N16 O18'
_chemical_formula_weight 1810.09
_space_group_crystal_system tetragonal
_space_group_IT_number 96
_space_group_name_Hall 'P 4nw 2abw'
_space_group_name_H-M_alt 'P 43 21 2'
_atom_sites_solution_hydrogens geom
_atom_sites_solution_primary dual
_audit_creation_date 2016-04-07
_audit_creation_method
;
Olex2 1.2
(compiled 2016.02.19 svn.r3266 for OlexSys, GUI svn.r5155)
;
_audit_update_record
;
2016-04-07 deposited with the CCDC.
2016-05-31 downloaded from the CCDC.
;
_cell_angle_alpha 90
_cell_angle_beta 90
_cell_angle_gamma 90
_cell_formula_units_Z 4
_cell_length_a 15.4204(2)
_cell_length_b 15.4204(2)
_cell_length_c 43.9852(6)
_cell_measurement_reflns_used 9417
_cell_measurement_temperature 100
_cell_measurement_theta_max 65.98
_cell_measurement_theta_min 3.04
_cell_volume 10459.2(2)
_computing_molecular_graphics 'Olex2 (Dolomanov et al., 2009)'
_computing_publication_material 'Olex2 (Dolomanov et al., 2009)'
_computing_structure_refinement 'XL (Sheldrick, 2008)'
_computing_structure_solution 'XM (Sheldrick, 2008)'
_diffrn_ambient_temperature 100
_diffrn_detector_area_resol_mean 8
_diffrn_measured_fraction_theta_full 0.997
_diffrn_measured_fraction_theta_max 0.997
_diffrn_measurement_device_type 'Bruker APEX-II CCD'
_diffrn_measurement_method '\f and \w scans'
_diffrn_radiation_monochromator graphite
_diffrn_radiation_type CuK\a
_diffrn_radiation_wavelength 1.54178
_diffrn_reflns_av_R_equivalents 0.0468
_diffrn_reflns_av_unetI/netI 0.0234
_diffrn_reflns_Laue_measured_fraction_full 0.997
_diffrn_reflns_Laue_measured_fraction_max 0.997
_diffrn_reflns_limit_h_max 17
_diffrn_reflns_limit_h_min -18
_diffrn_reflns_limit_k_max 18
_diffrn_reflns_limit_k_min -18
_diffrn_reflns_limit_l_max 52
_diffrn_reflns_limit_l_min -52
_diffrn_reflns_number 71295
_diffrn_reflns_point_group_measured_fraction_full 0.997
_diffrn_reflns_point_group_measured_fraction_max 0.997
_diffrn_reflns_theta_full 66.599
_diffrn_reflns_theta_max 66.599
_diffrn_reflns_theta_min 3.037
_diffrn_source 'sealed tube'
_diffrn_standards_number 0
_exptl_absorpt_coefficient_mu 0.655
_exptl_absorpt_correction_T_max 1.0000
_exptl_absorpt_correction_T_min 0.9101
_exptl_absorpt_correction_type numerical
_exptl_absorpt_process_details
;
SADABS-2008/1 (Bruker,2008) was used for absorption correction.
wR2(int) was 0.0687 before and 0.0564 after correction.
The Ratio of minimum to maximum transmission is 0.9101.
The \l/2 correction factor is 0.0015.
;
_exptl_crystal_colour 'clear colourless'
_exptl_crystal_colour_lustre clear
_exptl_crystal_colour_primary colourless
_exptl_crystal_density_diffrn 1.150
_exptl_crystal_description block
_exptl_crystal_F_000 3856
_exptl_crystal_size_max 0.367
_exptl_crystal_size_mid 0.232
_exptl_crystal_size_min 0.216
_refine_diff_density_max 0.551
_refine_diff_density_min -0.314
_refine_diff_density_rms 0.055
_refine_ls_abs_structure_details
;
 Flack x determined using 3264 quotients [(I+)-(I-)]/[(I+)+(I-)]
 (Parsons, Flack and Wagner, Acta Cryst. B69 (2013) 249-259).
;
_refine_ls_abs_structure_Flack 0.10(8)
_refine_ls_extinction_method none
_refine_ls_goodness_of_fit_ref 1.043
_refine_ls_hydrogen_treatment constr
_refine_ls_matrix_type full
_refine_ls_number_parameters 600
_refine_ls_number_reflns 9215
_refine_ls_number_restraints 48
_refine_ls_restrained_S_all 1.065
_refine_ls_R_factor_all 0.0707
_refine_ls_R_factor_gt 0.0652
_refine_ls_shift/su_max 0.002
_refine_ls_shift/su_mean 0.000
_refine_ls_structure_factor_coef Fsqd
_refine_ls_weighting_details 'w=1/[\s^2^(Fo^2^)+(0.1069P)^2^+5.6564P] where P=(Fo^2^+2Fc^2^)/3'
_refine_ls_weighting_scheme calc
_refine_ls_wR_factor_gt 0.1764
_refine_ls_wR_factor_ref 0.1815
_reflns_Friedel_coverage 0.742
_reflns_Friedel_fraction_full 0.997
_reflns_Friedel_fraction_max 0.997
_reflns_number_gt 8320
_reflns_number_total 9215
_reflns_threshold_expression 'I > 2\s(I)'
_cod_data_source_file c6cc03296f2.cif
_cod_data_source_block x1204022
_cod_original_cell_volume 10459.2(3)
_cod_database_code 7124664
_shelx_space_group_comment
;
The symmetry employed for this shelxl refinement is uniquely defined
by the following loop, which should always be used as a source of
symmetry information in preference to the above space-group names.
They are only intended as comments.
;
_shelx_estimated_absorpt_t_max 0.871
_shelx_estimated_absorpt_t_min 0.795
_olex2_refinement_description
;
1. Fixed Uiso
 At 1.2 times of:
  All C(H) groups, {H8A,H8B,H8C} of C8, All C(H,H) groups, All N(H) groups
 At 1.5 times of:
  All O(H) groups, {H24A,H24B,H24C} of C24, {H48A,H48B,H48C} of C48, {H49A,
  H49B,H49C} of C49, {H47A,H47B,H47C} of C47
2. Uiso/Uaniso restraints and constraints
Uanis(C4) \\sim Ueq, Uanis(C1) \\sim Ueq, Uanis(C7) \\sim Ueq, Uanis(C6) \\sim
Ueq, Uanis(C5) \\sim Ueq, Uanis(C3) \\sim Ueq, Uanis(C2) \\sim Ueq, Uanis(C0AA)
\\sim Ueq: with sigma of 0.01 and sigma for terminal atoms of 0.01
3.a Ternary CH refined with riding coordinates:
 C21(H21), C44(H44)
3.b Secondary CH2 refined with riding coordinates:
 C7(H7A,H7B), C18(H18A,H18B), C19(H19A,H19B), C20(H20A,H20B), C25(H25A,H25B),
 C41(H41A,H41B), C42(H42A,H42B), C43(H43A,H43B)
3.c Aromatic/amide H refined with riding coordinates:
 C0AA(H0AA), N2(H2), C2(H2A), C3(H3), C4(H4), N5(H5), C5(H5A), N6(H6),
 C10(H10), C12(H12), C13(H13), C15(H15), C16(H16), C27(H27), C28(H28), C29(H29),
  C30(H30), C31(H31), C33(H33), C35(H35), C36(H36), C38(H38), C39(H39), N46(H46)
3.d Tetrahedral OH refined with riding coordinates:
 O9(H9), O7(H7), O8(H8)
3.e Idealised Me refined as rotating group:
 C8(H8A,H8B,H8C), C24(H24A,H24B,H24C), C49(H49A,H49B,H49C), C47(H47A,H47B,
 H47C), C48(H48A,H48B,H48C)
;
_shelx_shelxl_version_number 2014/7
_olex2_submission_special_instructions 'No special instructions were received'

loop_
_space_group_symop_operation_xyz
'x, y, z'
'-y+1/2, x+1/2, z+3/4'
'-x, -y, z+1/2'
'y+1/2, -x+1/2, z+1/4'
'x+1/2, -y+1/2, -z+1/4'
'-x+1/2, y+1/2, -z+3/4'
'y, x, -z'
'-y, -x, -z+1/2'

loop_
_atom_site_label
_atom_site_type_symbol
_atom_site_fract_x
_atom_site_fract_y
_atom_site_fract_z
_atom_site_U_iso_or_equiv
_atom_site_adp_type
_atom_site_occupancy
_atom_site_site_symmetry_order
_atom_site_calc_flag
_atom_site_refinement_flags_posn
_atom_site_refinement_flags_adp
O1 O -0.0639(2) 0.4156(2) 0.44575(8) 0.0529(8) Uani 1 1 d . .
C1 C -0.0718(3) 0.2658(3) 0.43118(14) 0.0582(13) Uani 1 1 d . U
C0AA C -0.1154(4) 0.2773(4) 0.51258(19) 0.0803(19) Uani 1 1 d . U
H0AA H -0.1584 0.3192 0.5077 0.096 Uiso 1 1 calc R .
O2 O 0.3787(2) 0.7107(2) 0.53165(6) 0.0416(7) Uani 1 1 d . .
N2 N 0.0591(3) 0.3376(3) 0.45075(9) 0.0486(9) Uani 1 1 d . .
H2 H 0.0847 0.2866 0.4500 0.058 Uiso 1 1 calc R .
C2 C -0.0844(5) 0.2758(6) 0.5417(2) 0.095(2) Uani 1 1 d . U
H2A H -0.1092 0.3122 0.5568 0.114 Uiso 1 1 calc R .
O3 O 0.5962(2) 0.6747(2) 0.53830(7) 0.0451(7) Uani 1 1 d . .
N3 N 0.1043(2) 0.4112(3) 0.45999(8) 0.0424(8) Uani 1 1 d . .
C3 C -0.0178(7) 0.2218(7) 0.5489(2) 0.124(3) Uani 1 1 d . U
H3 H 0.0080 0.2236 0.5685 0.149 Uiso 1 1 calc R .
O4 O 0.5798(2) 0.6473(2) 0.62084(7) 0.0467(7) Uani 1 1 d . .
N4 N 0.4691(2) 0.7103(3) 0.49168(8) 0.0429(8) Uani 1 1 d . .
C4 C 0.0106(8) 0.1664(8) 0.5279(2) 0.140(4) Uani 1 1 d . U
H4 H 0.0519 0.1236 0.5336 0.168 Uiso 1 1 calc R .
O5 O 0.2072(2) 0.19021(19) 0.56146(6) 0.0420(7) Uani 1 1 d . .
N5 N 0.5469(3) 0.7988(2) 0.55971(9) 0.0445(9) Uani 1 1 d . .
H5 H 0.5194 0.8479 0.5565 0.053 Uiso 1 1 calc R .
C5 C -0.0182(7) 0.1692(7) 0.4980(2) 0.117(3) Uani 1 1 d . U
H5A H 0.0101 0.1349 0.4831 0.141 Uiso 1 1 calc R .
O6 O 0.2809(3) 0.0563(3) 0.61385(9) 0.0686(11) Uani 1 1 d . .
N6 N 0.4619(2) 0.6690(2) 0.59085(8) 0.0400(8) Uani 1 1 d . .
H6 H 0.4330 0.7056 0.5793 0.048 Uiso 1 1 calc R .
C6 C -0.0883(4) 0.2217(5) 0.48952(17) 0.081(2) Uani 1 1 d . U
N7 N 0.4271(3) 0.5897(2) 0.59792(8) 0.0448(9) Uani 1 1 d . .
C7 C -0.1279(4) 0.2278(4) 0.45796(19) 0.079(2) Uani 1 1 d . U
H7A H -0.1810 0.2636 0.4596 0.094 Uiso 1 1 calc R .
H7B H -0.1464 0.1688 0.4520 0.094 Uiso 1 1 calc R .
N8 N 0.1652(3) 0.1953(3) 0.60999(8) 0.0488(9) Uani 1 1 d . .
C8 C -0.1333(4) 0.2898(4) 0.40494(17) 0.082(2) Uani 1 1 d . .
H8A H -0.0994 0.3115 0.3877 0.098 Uiso 1 1 calc GR .
H8B H -0.1737 0.3348 0.4117 0.098 Uiso 1 1 calc GR .
H8C H -0.1660 0.2383 0.3987 0.098 Uiso 1 1 calc GR .
C9 C -0.0251(3) 0.3470(3) 0.44303(11) 0.0457(10) Uani 1 1 d . .
C10 C 0.1853(3) 0.4014(3) 0.46425(10) 0.0413(9) Uani 1 1 d . .
H10 H 0.2109 0.3460 0.4613 0.050 Uiso 1 1 calc R .
C11 C 0.2392(3) 0.4740(3) 0.47352(9) 0.0370(9) Uani 1 1 d . .
C12 C 0.2035(3) 0.5544(3) 0.48108(10) 0.0432(10) Uani 1 1 d . .
H12 H 0.1426 0.5626 0.4797 0.052 Uiso 1 1 calc R .
C13 C 0.2559(3) 0.6224(3) 0.49065(10) 0.0385(9) Uani 1 1 d . .
H13 H 0.2308 0.6764 0.4962 0.046 Uiso 1 1 calc R .
C14 C 0.3460(3) 0.6110(3) 0.49211(9) 0.0377(9) Uani 1 1 d . .
C15 C 0.3818(3) 0.5333(3) 0.48356(9) 0.0385(9) Uani 1 1 d . .
H15 H 0.4430 0.5263 0.4837 0.046 Uiso 1 1 calc R .
C16 C 0.3293(3) 0.4652(3) 0.47471(9) 0.0386(9) Uani 1 1 d . .
H16 H 0.3549 0.4113 0.4693 0.046 Uiso 1 1 calc R .
C17 C 0.3989(3) 0.6818(3) 0.50618(9) 0.0377(9) Uani 1 1 d . .
C18 C 0.4926(3) 0.6939(4) 0.45941(11) 0.0526(11) Uani 1 1 d . .
H18A H 0.4403 0.6909 0.4464 0.063 Uiso 1 1 calc R .
H18B H 0.5259 0.6393 0.4573 0.063 Uiso 1 1 calc R .
C19 C 0.5482(3) 0.7725(4) 0.45151(11) 0.0559(12) Uani 1 1 d . .
H19A H 0.5119 0.8222 0.4451 0.067 Uiso 1 1 calc R .
H19B H 0.5902 0.7588 0.4352 0.067 Uiso 1 1 calc R .
C20 C 0.5946(3) 0.7913(3) 0.48188(11) 0.0469(10) Uani 1 1 d . .
H20A H 0.6437 0.7510 0.4850 0.056 Uiso 1 1 calc R .
H20B H 0.6164 0.8517 0.4825 0.056 Uiso 1 1 calc R .
C21 C 0.5243(3) 0.7771(3) 0.50556(10) 0.0423(9) Uani 1 1 d . .
H21 H 0.4905 0.8317 0.5087 0.051 Uiso 1 1 calc R .
C22 C 0.5599(3) 0.7438(3) 0.53597(10) 0.0398(9) Uani 1 1 d . .
C23 C 0.5773(3) 0.7789(3) 0.59040(10) 0.0461(11) Uani 1 1 d . .
C24 C 0.6761(3) 0.7771(3) 0.59209(12) 0.0521(12) Uani 1 1 d . .
H24A H 0.6942 0.7668 0.6131 0.078 Uiso 1 1 calc GR .
H24B H 0.6993 0.8329 0.5851 0.078 Uiso 1 1 calc GR .
H24C H 0.6983 0.7306 0.5791 0.078 Uiso 1 1 calc GR .
C25 C 0.5395(4) 0.8522(3) 0.61134(12) 0.0552(13) Uani 1 1 d . .
H25A H 0.5709 0.9068 0.6070 0.066 Uiso 1 1 calc R .
H25B H 0.4779 0.8614 0.6059 0.066 Uiso 1 1 calc R .
C26 C 0.5451(4) 0.8346(3) 0.64466(13) 0.0607(14) Uani 1 1 d . .
C27 C 0.6222(5) 0.8552(4) 0.66097(14) 0.0710(17) Uani 1 1 d . .
H27 H 0.6693 0.8821 0.6507 0.085 Uiso 1 1 calc R .
C28 C 0.6290(5) 0.8363(5) 0.69146(16) 0.081(2) Uani 1 1 d . .
H28 H 0.6811 0.8492 0.7020 0.098 Uiso 1 1 calc R .
C29 C 0.5621(6) 0.7994(5) 0.70642(16) 0.0811(19) Uani 1 1 d . .
H29 H 0.5679 0.7856 0.7274 0.097 Uiso 1 1 calc R .
C30 C 0.4860(6) 0.7817(5) 0.69174(15) 0.086(2) Uani 1 1 d . .
H30 H 0.4383 0.7584 0.7027 0.103 Uiso 1 1 calc R .
C31 C 0.4784(5) 0.7981(4) 0.66032(13) 0.0657(15) Uani 1 1 d . .
H31 H 0.4263 0.7836 0.6500 0.079 Uiso 1 1 calc R .
C32 C 0.5411(3) 0.6903(3) 0.60174(10) 0.0432(10) Uani 1 1 d . .
C33 C 0.3626(3) 0.5680(3) 0.58158(10) 0.0424(10) Uani 1 1 d . .
H33 H 0.3412 0.6077 0.5669 0.051 Uiso 1 1 calc R .
C34 C 0.3202(3) 0.4831(3) 0.58485(10) 0.0408(9) Uani 1 1 d . .
C35 C 0.2596(3) 0.4588(3) 0.56251(10) 0.0462(10) Uani 1 1 d . .
H35 H 0.2443 0.4983 0.5468 0.055 Uiso 1 1 calc R .
C36 C 0.2218(3) 0.3765(3) 0.56339(10) 0.0456(10) Uani 1 1 d . .
H36 H 0.1841 0.3586 0.5475 0.055 Uiso 1 1 calc R .
C37 C 0.2393(3) 0.3211(3) 0.58734(9) 0.0423(10) Uani 1 1 d . .
C38 C 0.2985(3) 0.3454(3) 0.60956(11) 0.0505(11) Uani 1 1 d . .
H38 H 0.3118 0.3064 0.6256 0.061 Uiso 1 1 calc R .
C39 C 0.3380(3) 0.4250(3) 0.60867(11) 0.0509(11) Uani 1 1 d . .
H39 H 0.3777 0.4409 0.6242 0.061 Uiso 1 1 calc R .
C40 C 0.2020(3) 0.2310(3) 0.58581(9) 0.0425(9) Uani 1 1 d . .
C41 C 0.1452(4) 0.2348(4) 0.63953(11) 0.0685(16) Uani 1 1 d . .
H41A H 0.1261 0.2957 0.6372 0.082 Uiso 1 1 calc R .
H41B H 0.1957 0.2325 0.6534 0.082 Uiso 1 1 calc R .
C42 C 0.0719(5) 0.1771(4) 0.65058(12) 0.0744(18) Uani 1 1 d . .
H42A H 0.0679 0.1783 0.6730 0.089 Uiso 1 1 calc R .
H42B H 0.0158 0.1961 0.6419 0.089 Uiso 1 1 calc R .
C43 C 0.0951(4) 0.0890(4) 0.63964(11) 0.0626(14) Uani 1 1 d . .
H43A H 0.0432 0.0514 0.6385 0.075 Uiso 1 1 calc R .
H43B H 0.1385 0.0616 0.6532 0.075 Uiso 1 1 calc R .
C44 C 0.1330(3) 0.1054(3) 0.60794(10) 0.0472(10) Uani 1 1 d . .
H44 H 0.0872 0.1002 0.5919 0.057 Uiso 1 1 calc R .
C45 C 0.2103(3) 0.0471(3) 0.60068(11) 0.0516(12) Uani 1 1 d . .
N46 N 0.1989(3) -0.0100(2) 0.57839(9) 0.0475(9) Uani 1 1 d . .
H46 H 0.1486 -0.0107 0.5689 0.057 Uiso 1 1 calc R .
O9 O -0.0117(2) 0.5408(3) 0.49058(10) 0.0623(10) Uani 1 1 d . .
H9 H -0.0176 0.5037 0.4767 0.093 Uiso 1 1 calc R .
C49 C 0.0054(4) 0.4981(4) 0.51872(14) 0.0689(15) Uani 1 1 d . .
H49A H -0.0263 0.4430 0.5194 0.103 Uiso 1 1 calc GR .
H49B H -0.0135 0.5350 0.5356 0.103 Uiso 1 1 calc GR .
H49C H 0.0678 0.4868 0.5205 0.103 Uiso 1 1 calc GR .
O7 O 0.3487(4) 0.9152(6) 0.38615(19) 0.159(4) Uani 1 1 d . .
H7 H 0.3633 0.8779 0.3732 0.239 Uiso 1 1 calc R .
C47 C 0.4107(8) 0.9777(7) 0.3878(3) 0.134(4) Uani 1 1 d . .
H47A H 0.4272 0.9957 0.3672 0.201 Uiso 1 1 calc GR .
H47B H 0.4617 0.9547 0.3984 0.201 Uiso 1 1 calc GR .
H47C H 0.3880 1.0277 0.3990 0.201 Uiso 1 1 calc GR .
O8 O 0.5451(3) 0.5169(3) 0.33081(12) 0.0859(14) Uani 1 1 d . .
H8 H 0.5962 0.5351 0.3324 0.129 Uiso 1 1 calc R .
C48 C 0.5459(10) 0.4377(8) 0.3205(2) 0.140(4) Uani 1 1 d . .
H48A H 0.5769 0.4361 0.3010 0.211 Uiso 1 1 calc GR .
H48B H 0.4862 0.4176 0.3175 0.211 Uiso 1 1 calc GR .
H48C H 0.5752 0.3998 0.3351 0.211 Uiso 1 1 calc GR .

loop_
_atom_site_aniso_label
_atom_site_aniso_U_11
_atom_site_aniso_U_22
_atom_site_aniso_U_33
_atom_site_aniso_U_23
_atom_site_aniso_U_13
_atom_site_aniso_U_12
O1 0.0410(17) 0.0449(18) 0.073(2) 0.0021(16) -0.0093(15) 0.0022(15)
C1 0.043(3) 0.046(3) 0.086(4) -0.003(2) -0.020(2) 0.007(2)
C0AA 0.052(3) 0.062(4) 0.126(5) -0.005(4) -0.009(3) 0.009(3)
O2 0.0437(16) 0.0381(15) 0.0431(15) 0.0013(12) -0.0038(12) 0.0024(13)
N2 0.043(2) 0.045(2) 0.058(2) -0.0068(17) -0.0117(17) -0.0017(17)
C2 0.075(4) 0.108(5) 0.102(5) 0.031(4) -0.007(4) 0.023(4)
O3 0.0440(17) 0.0401(17) 0.0512(17) 0.0003(13) -0.0016(13) 0.0044(13)
N3 0.0350(19) 0.048(2) 0.0446(18) -0.0041(16) -0.0026(15) -0.0021(16)
C3 0.133(7) 0.141(7) 0.098(5) 0.021(5) 0.022(5) 0.059(6)
O4 0.0531(19) 0.0394(16) 0.0478(16) 0.0018(13) -0.0140(14) 0.0050(14)
N4 0.0396(19) 0.047(2) 0.0421(18) -0.0021(16) -0.0059(15) -0.0043(16)
C4 0.177(9) 0.162(8) 0.080(5) 0.009(5) -0.010(5) 0.096(7)
O5 0.0524(17) 0.0383(15) 0.0354(14) 0.0053(12) 0.0051(13) 0.0046(14)
N5 0.048(2) 0.0293(17) 0.056(2) 0.0007(16) -0.0163(17) 0.0070(16)
C5 0.146(7) 0.115(6) 0.090(5) 0.008(5) 0.008(5) 0.062(6)
O6 0.058(2) 0.072(3) 0.076(2) 0.030(2) -0.0184(19) -0.0065(19)
N6 0.0399(19) 0.0352(18) 0.0450(18) -0.0007(15) -0.0036(15) 0.0076(15)
C6 0.058(3) 0.078(4) 0.106(5) 0.047(4) 0.027(3) 0.018(3)
N7 0.048(2) 0.0387(19) 0.048(2) -0.0028(16) 0.0061(17) 0.0055(17)
C7 0.043(3) 0.048(3) 0.145(6) -0.016(3) 0.025(3) -0.010(2)
N8 0.059(2) 0.051(2) 0.0359(18) 0.0004(16) 0.0089(16) -0.0045(19)
C8 0.056(3) 0.064(4) 0.125(5) -0.024(4) -0.054(4) 0.019(3)
C9 0.039(2) 0.038(2) 0.060(3) -0.003(2) -0.009(2) 0.0074(19)
C10 0.039(2) 0.040(2) 0.044(2) -0.0007(18) 0.0007(18) 0.0013(18)
C11 0.035(2) 0.043(2) 0.0322(18) 0.0058(16) -0.0022(15) -0.0027(18)
C12 0.029(2) 0.052(3) 0.048(2) 0.0004(19) 0.0004(17) 0.0022(19)
C13 0.033(2) 0.036(2) 0.046(2) 0.0002(17) 0.0080(17) 0.0022(17)
C14 0.040(2) 0.039(2) 0.0346(19) 0.0059(16) -0.0034(16) -0.0014(18)
C15 0.031(2) 0.042(2) 0.043(2) -0.0004(18) -0.0059(16) 0.0060(17)
C16 0.035(2) 0.042(2) 0.039(2) -0.0038(17) -0.0060(16) 0.0080(18)
C17 0.040(2) 0.035(2) 0.038(2) 0.0030(16) -0.0063(17) 0.0044(17)
C18 0.045(3) 0.068(3) 0.045(2) -0.004(2) 0.001(2) -0.004(2)
C19 0.047(3) 0.070(3) 0.051(2) 0.009(2) 0.000(2) -0.006(2)
C20 0.037(2) 0.048(3) 0.056(2) 0.007(2) -0.0015(19) -0.0047(19)
C21 0.038(2) 0.038(2) 0.052(2) 0.0033(18) -0.0055(18) -0.0023(18)
C22 0.041(2) 0.034(2) 0.044(2) 0.0025(17) -0.0030(18) -0.0089(18)
C23 0.056(3) 0.034(2) 0.049(2) -0.0050(18) -0.017(2) 0.003(2)
C24 0.049(3) 0.042(2) 0.065(3) -0.001(2) -0.018(2) 0.001(2)
C25 0.065(3) 0.036(2) 0.065(3) -0.012(2) -0.024(2) 0.010(2)
C26 0.082(4) 0.040(3) 0.061(3) -0.019(2) -0.019(3) 0.014(3)
C27 0.087(4) 0.058(3) 0.068(3) -0.020(3) -0.030(3) 0.003(3)
C28 0.098(5) 0.072(4) 0.075(4) -0.030(3) -0.031(4) 0.007(4)
C29 0.108(6) 0.069(4) 0.066(4) -0.019(3) -0.008(4) 0.008(4)
C30 0.103(5) 0.083(5) 0.072(4) -0.033(3) 0.011(4) 0.019(4)
C31 0.079(4) 0.052(3) 0.066(3) -0.021(3) 0.000(3) 0.017(3)
C32 0.049(3) 0.036(2) 0.044(2) -0.0031(18) -0.0034(19) 0.010(2)
C33 0.044(2) 0.040(2) 0.043(2) 0.0000(18) 0.0014(18) 0.0042(19)
C34 0.043(2) 0.038(2) 0.042(2) -0.0005(17) 0.0072(18) 0.0040(18)
C35 0.054(3) 0.042(2) 0.043(2) 0.0063(19) 0.004(2) 0.004(2)
C36 0.053(3) 0.042(2) 0.042(2) 0.0013(18) 0.0016(19) -0.004(2)
C37 0.044(2) 0.047(2) 0.037(2) 0.0031(18) 0.0099(17) -0.0004(19)
C38 0.057(3) 0.047(3) 0.047(2) 0.012(2) -0.002(2) -0.002(2)
C39 0.053(3) 0.052(3) 0.048(2) 0.002(2) -0.005(2) 0.002(2)
C40 0.047(2) 0.041(2) 0.040(2) 0.0055(18) 0.0023(19) 0.0019(19)
C41 0.080(4) 0.086(4) 0.039(2) -0.019(3) 0.015(2) -0.022(3)
C42 0.092(5) 0.090(4) 0.041(3) -0.007(3) 0.028(3) -0.022(4)
C43 0.076(4) 0.072(4) 0.040(2) 0.014(2) 0.009(2) -0.013(3)
C44 0.052(3) 0.049(3) 0.041(2) 0.0130(19) 0.0026(19) -0.007(2)
C45 0.052(3) 0.052(3) 0.051(2) 0.027(2) 0.001(2) -0.006(2)
N46 0.043(2) 0.0388(19) 0.061(2) 0.0162(17) 0.0053(18) 0.0008(16)
O9 0.0441(19) 0.060(2) 0.083(3) -0.0097(19) 0.0054(18) -0.0066(17)
C49 0.058(3) 0.074(4) 0.075(4) -0.012(3) 0.005(3) -0.007(3)
O7 0.077(4) 0.210(9) 0.191(7) -0.126(7) 0.039(4) -0.010(5)
C47 0.128(9) 0.090(6) 0.183(11) -0.033(7) 0.020(8) 0.017(6)
O8 0.073(3) 0.069(3) 0.116(4) -0.003(3) -0.034(3) 0.018(2)
C48 0.195(12) 0.116(8) 0.110(7) -0.031(6) 0.024(8) -0.026(8)

loop_
_atom_type_symbol
_atom_type_description
_atom_type_scat_dispersion_real
_atom_type_scat_dispersion_imag
_atom_type_scat_source
C C 0.0181 0.0091 'International Tables Vol C Tables 4.2.6.8 and 6.1.1.4'
H H 0.0000 0.0000 'International Tables Vol C Tables 4.2.6.8 and 6.1.1.4'
N N 0.0311 0.0180 'International Tables Vol C Tables 4.2.6.8 and 6.1.1.4'
O O 0.0492 0.0322 'International Tables Vol C Tables 4.2.6.8 and 6.1.1.4'

loop_
_geom_angle_atom_site_label_1
_geom_angle_atom_site_label_2
_geom_angle_atom_site_label_3
_geom_angle
_geom_angle_site_symmetry_1
_geom_angle_site_symmetry_3
C8 C1 C7 108.2(5) . .
C9 C1 C7 107.9(5) . .
C9 C1 C8 110.4(4) . .
N46 C1 C7 108.0(4) 7_556 .
N46 C1 C8 110.7(5) 7_556 .
N46 C1 C9 111.5(4) 7_556 .
C2 C0AA H0AA 117.7 . .
C2 C0AA C6 124.5(7) . .
C6 C0AA H0AA 117.7 . .
N3 N2 H2 121.1 . .
C9 N2 H2 121.1 . .
C9 N2 N3 117.9(4) . .
C0AA C2 H2A 120.3 . .
C3 C2 C0AA 119.5(9) . .
C3 C2 H2A 120.3 . .
C10 N3 N2 116.0(4) . .
C2 C3 H3 120.6 . .
C4 C3 C2 118.7(10) . .
C4 C3 H3 120.6 . .
C17 N4 C18 126.8(4) . .
C17 N4 C21 120.2(4) . .
C21 N4 C18 112.0(4) . .
C3 C4 H4 119.0 . .
C3 C4 C5 122.0(9) . .
C5 C4 H4 119.0 . .
C22 N5 H5 118.9 . .
C22 N5 C23 122.1(4) . .
C23 N5 H5 118.9 . .
C4 C5 H5A 119.4 . .
C4 C5 C6 121.2(8) . .
C6 C5 H5A 119.4 . .
N7 N6 H6 120.3 . .
C32 N6 H6 120.3 . .
C32 N6 N7 119.3(4) . .
C0AA C6 C5 113.1(8) . .
C0AA C6 C7 120.4(6) . .
C5 C6 C7 126.2(7) . .
C33 N7 N6 114.4(4) . .
C1 C7 H7A 107.5 . .
C1 C7 H7B 107.5 . .
C6 C7 C1 119.1(5) . .
C6 C7 H7A 107.5 . .
C6 C7 H7B 107.5 . .
H7A C7 H7B 107.0 . .
C40 N8 C41 128.9(5) . .
C40 N8 C44 119.0(4) . .
C41 N8 C44 111.9(4) . .
C1 C8 H8A 109.5 . .
C1 C8 H8B 109.5 . .
C1 C8 H8C 109.5 . .
H8A C8 H8B 109.5 . .
H8A C8 H8C 109.5 . .
H8B C8 H8C 109.5 . .
O1 C9 C1 120.7(4) . .
O1 C9 N2 122.6(4) . .
N2 C9 C1 116.7(4) . .
N3 C10 H10 119.6 . .
N3 C10 C11 120.8(4) . .
C11 C10 H10 119.6 . .
C12 C11 C10 121.7(4) . .
C12 C11 C16 118.1(4) . .
C16 C11 C10 120.3(4) . .
C11 C12 H12 119.6 . .
C13 C12 C11 120.8(4) . .
C13 C12 H12 119.6 . .
C12 C13 H13 120.2 . .
C12 C13 C14 119.7(4) . .
C14 C13 H13 120.2 . .
C13 C14 C17 117.8(4) . .
C15 C14 C13 119.7(4) . .
C15 C14 C17 122.1(4) . .
C14 C15 H15 119.8 . .
C14 C15 C16 120.4(4) . .
C16 C15 H15 119.8 . .
C11 C16 H16 119.4 . .
C15 C16 C11 121.2(4) . .
C15 C16 H16 119.4 . .
O2 C17 N4 121.1(4) . .
O2 C17 C14 119.8(4) . .
N4 C17 C14 119.0(4) . .
N4 C18 H18A 111.2 . .
N4 C18 H18B 111.2 . .
N4 C18 C19 102.6(4) . .
H18A C18 H18B 109.2 . .
C19 C18 H18A 111.2 . .
C19 C18 H18B 111.2 . .
C18 C19 H19A 111.3 . .
C18 C19 H19B 111.3 . .
C18 C19 C20 102.3(4) . .
H19A C19 H19B 109.2 . .
C20 C19 H19A 111.3 . .
C20 C19 H19B 111.3 . .
C19 C20 H20A 111.0 . .
C19 C20 H20B 111.0 . .
H20A C20 H20B 109.0 . .
C21 C20 C19 103.6(4) . .
C21 C20 H20A 111.0 . .
C21 C20 H20B 111.0 . .
N4 C21 C20 103.3(4) . .
N4 C21 H21 110.3 . .
N4 C21 C22 109.6(3) . .
C20 C21 H21 110.3 . .
C20 C21 C22 113.0(4) . .
C22 C21 H21 110.3 . .
O3 C22 N5 123.6(4) . .
O3 C22 C21 122.3(4) . .
N5 C22 C21 114.1(4) . .
N5 C23 C24 111.6(4) . .
N5 C23 C25 105.8(4) . .
N5 C23 C32 111.4(3) . .
C24 C23 C25 110.8(4) . .
C24 C23 C32 109.0(4) . .
C32 C23 C25 108.1(4) . .
C23 C24 H24A 109.5 . .
C23 C24 H24B 109.5 . .
C23 C24 H24C 109.5 . .
H24A C24 H24B 109.5 . .
H24A C24 H24C 109.5 . .
H24B C24 H24C 109.5 . .
C23 C25 H25A 108.5 . .
C23 C25 H25B 108.5 . .
H25A C25 H25B 107.5 . .
C26 C25 C23 115.1(4) . .
C26 C25 H25A 108.5 . .
C26 C25 H25B 108.5 . .
C27 C26 C25 120.1(6) . .
C31 C26 C25 122.0(5) . .
C31 C26 C27 117.9(6) . .
C26 C27 H27 119.8 . .
C28 C27 C26 120.4(7) . .
C28 C27 H27 119.8 . .
C27 C28 H28 119.8 . .
C29 C28 C27 120.4(7) . .
C29 C28 H28 119.8 . .
C28 C29 H29 119.7 . .
C28 C29 C30 120.7(7) . .
C30 C29 H29 119.7 . .
C29 C30 H30 120.0 . .
C29 C30 C31 119.9(8) . .
C31 C30 H30 120.0 . .
C26 C31 C30 120.5(7) . .
C26 C31 H31 119.7 . .
C30 C31 H31 119.7 . .
O4 C32 N6 123.5(4) . .
O4 C32 C23 121.3(4) . .
N6 C32 C23 115.0(4) . .
N7 C33 H33 119.1 . .
N7 C33 C34 121.8(4) . .
C34 C33 H33 119.1 . .
C35 C34 C33 117.7(4) . .
C39 C34 C33 123.6(4) . .
C39 C34 C35 118.7(4) . .
C34 C35 H35 120.0 . .
C36 C35 C34 120.0(4) . .
C36 C35 H35 120.0 . .
C35 C36 H36 119.9 . .
C37 C36 C35 120.1(4) . .
C37 C36 H36 119.9 . .
C36 C37 C38 119.7(4) . .
C36 C37 C40 117.6(4) . .
C38 C37 C40 122.2(4) . .
C37 C38 H38 119.5 . .
C39 C38 C37 121.0(4) . .
C39 C38 H38 119.5 . .
C34 C39 H39 119.8 . .
C38 C39 C34 120.4(5) . .
C38 C39 H39 119.8 . .
O5 C40 N8 120.5(4) . .
O5 C40 C37 118.7(4) . .
N8 C40 C37 120.7(4) . .
N8 C41 H41A 111.5 . .
N8 C41 H41B 111.5 . .
N8 C41 C42 101.3(4) . .
H41A C41 H41B 109.3 . .
C42 C41 H41A 111.5 . .
C42 C41 H41B 111.5 . .
C41 C42 H42A 110.8 . .
C41 C42 H42B 110.8 . .
H42A C42 H42B 108.9 . .
C43 C42 C41 104.7(5) . .
C43 C42 H42A 110.8 . .
C43 C42 H42B 110.8 . .
C42 C43 H43A 111.0 . .
C42 C43 H43B 111.0 . .
C42 C43 C44 103.6(4) . .
H43A C43 H43B 109.0 . .
C44 C43 H43A 111.0 . .
C44 C43 H43B 111.0 . .
N8 C44 C43 103.1(4) . .
N8 C44 H44 110.9 . .
N8 C44 C45 107.7(4) . .
C43 C44 H44 110.9 . .
C45 C44 C43 113.0(4) . .
C45 C44 H44 110.9 . .
O6 C45 C44 121.3(5) . .
O6 C45 N46 122.4(5) . .
N46 C45 C44 116.2(4) . .
C1 N46 H46 118.4 7_556 .
C45 N46 C1 123.3(4) . 7_556
C45 N46 H46 118.4 . .
C49 O9 H9 109.5 . .
O9 C49 H49A 109.5 . .
O9 C49 H49B 109.5 . .
O9 C49 H49C 109.5 . .
H49A C49 H49B 109.5 . .
H49A C49 H49C 109.5 . .
H49B C49 H49C 109.5 . .
C47 O7 H7 109.5 . .
O7 C47 H47A 109.5 . .
O7 C47 H47B 109.5 . .
O7 C47 H47C 109.5 . .
H47A C47 H47B 109.5 . .
H47A C47 H47C 109.5 . .
H47B C47 H47C 109.5 . .
C48 O8 H8 109.5 . .
O8 C48 H48A 109.5 . .
O8 C48 H48B 109.5 . .
O8 C48 H48C 109.5 . .
H48A C48 H48B 109.5 . .
H48A C48 H48C 109.5 . .
H48B C48 H48C 109.5 . .

loop_
_geom_bond_atom_site_label_1
_geom_bond_atom_site_label_2
_geom_bond_distance
_geom_bond_site_symmetry_2
O1 C9 1.222(6) .
C1 C7 1.574(9) .
C1 C8 1.539(7) .
C1 C9 1.535(7) .
C1 N46 1.467(7) 7_556
C0AA H0AA 0.9500 .
C0AA C2 1.367(11) .
C0AA C6 1.393(10) .
O2 C17 1.245(5) .
N2 H2 0.8800 .
N2 N3 1.391(5) .
N2 C9 1.351(6) .
C2 H2A 0.9500 .
C2 C3 1.359(11) .
O3 C22 1.209(5) .
N3 C10 1.273(6) .
C3 H3 0.9500 .
C3 C4 1.331(13) .
O4 C32 1.225(5) .
N4 C17 1.332(6) .
N4 C18 1.486(6) .
N4 C21 1.469(6) .
C4 H4 0.9500 .
C4 C5 1.388(13) .
O5 C40 1.245(5) .
N5 H5 0.8800 .
N5 C22 1.360(6) .
N5 C23 1.461(6) .
C5 H5A 0.9500 .
C5 C6 1.401(11) .
O6 C45 1.241(6) .
N6 H6 0.8800 .
N6 N7 1.371(5) .
N6 C32 1.353(6) .
C6 C7 1.519(11) .
N7 C33 1.272(6) .
C7 H7A 0.9900 .
C7 H7B 0.9900 .
N8 C40 1.326(6) .
N8 C41 1.468(6) .
N8 C44 1.475(6) .
C8 H8A 0.9800 .
C8 H8B 0.9800 .
C8 H8C 0.9800 .
C10 H10 0.9500 .
C10 C11 1.453(6) .
C11 C12 1.396(6) .
C11 C16 1.396(6) .
C12 H12 0.9500 .
C12 C13 1.390(6) .
C13 H13 0.9500 .
C13 C14 1.402(6) .
C14 C15 1.370(6) .
C14 C17 1.496(6) .
C15 H15 0.9500 .
C15 C16 1.383(6) .
C16 H16 0.9500 .
C18 H18A 0.9900 .
C18 H18B 0.9900 .
C18 C19 1.525(7) .
C19 H19A 0.9900 .
C19 H19B 0.9900 .
C19 C20 1.543(7) .
C20 H20A 0.9900 .
C20 H20B 0.9900 .
C20 C21 1.519(6) .
C21 H21 1.0000 .
C21 C22 1.534(6) .
C23 C24 1.526(7) .
C23 C25 1.570(7) .
C23 C32 1.558(6) .
C24 H24A 0.9800 .
C24 H24B 0.9800 .
C24 H24C 0.9800 .
C25 H25A 0.9900 .
C25 H25B 0.9900 .
C25 C26 1.493(8) .
C26 C27 1.425(8) .
C26 C31 1.359(9) .
C27 H27 0.9500 .
C27 C28 1.376(9) .
C28 H28 0.9500 .
C28 C29 1.349(11) .
C29 H29 0.9500 .
C29 C30 1.366(11) .
C30 H30 0.9500 .
C30 C31 1.410(9) .
C31 H31 0.9500 .
C33 H33 0.9500 .
C33 C34 1.469(6) .
C34 C35 1.408(7) .
C34 C39 1.406(6) .
C35 H35 0.9500 .
C35 C36 1.396(7) .
C36 H36 0.9500 .
C36 C37 1.384(6) .
C37 C38 1.390(7) .
C37 C40 1.504(6) .
C38 H38 0.9500 .
C38 C39 1.370(7) .
C39 H39 0.9500 .
C41 H41A 0.9900 .
C41 H41B 0.9900 .
C41 C42 1.518(8) .
C42 H42A 0.9900 .
C42 H42B 0.9900 .
C42 C43 1.485(9) .
C43 H43A 0.9900 .
C43 H43B 0.9900 .
C43 C44 1.533(6) .
C44 H44 1.0000 .
C44 C45 1.528(7) .
C45 N46 1.329(7) .
N46 C1 1.467(7) 7_556
N46 H46 0.8800 .
O9 H9 0.8400 .
O9 C49 1.427(7) .
C49 H49A 0.9800 .
C49 H49B 0.9800 .
C49 H49C 0.9800 .
O7 H7 0.8400 .
O7 C47 1.359(13) .
C47 H47A 0.9800 .
C47 H47B 0.9800 .
C47 H47C 0.9800 .
O8 H8 0.8400 .
O8 C48 1.303(11) .
C48 H48A 0.9800 .
C48 H48B 0.9800 .
C48 H48C 0.9800 .

loop_
_geom_torsion_atom_site_label_1
_geom_torsion_atom_site_label_2
_geom_torsion_atom_site_label_3
_geom_torsion_atom_site_label_4
_geom_torsion
_geom_torsion_site_symmetry_1
_geom_torsion_site_symmetry_4
C0AA C2 C3 C4 -5.7(16) . .
C0AA C6 C7 C1 108.1(7) . .
N2 N3 C10 C11 179.1(4) . .
C2 C0AA C6 C5 -6.8(11) . .
C2 C0AA C6 C7 179.1(7) . .
C2 C3 C4 C5 8(2) . .
N3 N2 C9 O1 -4.9(7) . .
N3 N2 C9 C1 176.6(4) . .
N3 C10 C11 C12 6.6(6) . .
N3 C10 C11 C16 -172.6(4) . .
C3 C4 C5 C6 -10(2) . .
N4 C18 C19 C20 33.8(5) . .
N4 C21 C22 O3 51.7(5) . .
N4 C21 C22 N5 -128.4(4) . .
C4 C5 C6 C0AA 8.7(15) . .
C4 C5 C6 C7 -177.6(10) . .
N5 C23 C25 C26 166.6(5) . .
N5 C23 C32 O4 153.8(4) . .
N5 C23 C32 N6 -31.4(5) . .
C5 C6 C7 C1 -65.2(10) . .
O6 C45 N46 C1 4.8(7) . 7_556
N6 N7 C33 C34 176.6(4) . .
C6 C0AA C2 C3 5.5(13) . .
N7 N6 C32 O4 -9.6(6) . .
N7 N6 C32 C23 175.7(4) . .
N7 C33 C34 C35 -169.3(4) . .
N7 C33 C34 C39 9.7(7) . .
C7 C1 C9 O1 -77.6(6) . .
C7 C1 C9 N2 101.0(5) . .
N8 C41 C42 C43 36.1(6) . .
N8 C44 C45 O6 43.7(5) . .
N8 C44 C45 N46 -132.5(4) . .
C8 C1 C7 C6 -163.5(5) . .
C8 C1 C9 O1 40.4(7) . .
C8 C1 C9 N2 -141.0(5) . .
C9 C1 C7 C6 -44.1(7) . .
C9 N2 N3 C10 -173.5(4) . .
C10 C11 C12 C13 178.3(4) . .
C10 C11 C16 C15 -179.8(4) . .
C11 C12 C13 C14 1.4(6) . .
C12 C11 C16 C15 1.0(6) . .
C12 C13 C14 C15 1.2(6) . .
C12 C13 C14 C17 -172.5(4) . .
C13 C14 C15 C16 -2.7(6) . .
C13 C14 C17 O2 50.9(5) . .
C13 C14 C17 N4 -131.9(4) . .
C14 C15 C16 C11 1.6(6) . .
C15 C14 C17 O2 -122.6(5) . .
C15 C14 C17 N4 54.6(5) . .
C16 C11 C12 C13 -2.5(6) . .
C17 N4 C18 C19 153.2(4) . .
C17 N4 C21 C20 -179.2(4) . .
C17 N4 C21 C22 60.1(5) . .
C17 C14 C15 C16 170.7(4) . .
C18 N4 C17 O2 -168.3(4) . .
C18 N4 C17 C14 14.5(6) . .
C18 N4 C21 C20 -9.4(5) . .
C18 N4 C21 C22 -130.1(4) . .
C18 C19 C20 C21 -40.5(5) . .
C19 C20 C21 N4 30.6(5) . .
C19 C20 C21 C22 148.9(4) . .
C20 C21 C22 O3 -62.9(5) . .
C20 C21 C22 N5 117.0(4) . .
C21 N4 C17 O2 -0.2(6) . .
C21 N4 C17 C14 -177.4(4) . .
C21 N4 C18 C19 -15.7(5) . .
C22 N5 C23 C24 66.3(5) . .
C22 N5 C23 C25 -173.1(4) . .
C22 N5 C23 C32 -55.9(6) . .
C23 N5 C22 O3 0.8(7) . .
C23 N5 C22 C21 -179.1(4) . .
C23 C25 C26 C27 85.1(6) . .
C23 C25 C26 C31 -94.1(6) . .
C24 C23 C25 C26 -72.2(6) . .
C24 C23 C32 O4 30.1(6) . .
C24 C23 C32 N6 -155.1(4) . .
C25 C23 C32 O4 -90.4(5) . .
C25 C23 C32 N6 84.4(4) . .
C25 C26 C27 C28 -177.6(5) . .
C25 C26 C31 C30 179.5(5) . .
C26 C27 C28 C29 -1.2(10) . .
C27 C26 C31 C30 0.2(8) . .
C27 C28 C29 C30 -1.2(11) . .
C28 C29 C30 C31 3.1(10) . .
C29 C30 C31 C26 -2.6(9) . .
C31 C26 C27 C28 1.7(8) . .
C32 N6 N7 C33 -165.3(4) . .
C32 C23 C25 C26 47.2(6) . .
C33 C34 C35 C36 175.7(4) . .
C33 C34 C39 C38 -177.3(5) . .
C34 C35 C36 C37 4.5(7) . .
C35 C34 C39 C38 1.6(7) . .
C35 C36 C37 C38 -3.9(7) . .
C35 C36 C37 C40 -175.5(4) . .
C36 C37 C38 C39 2.1(7) . .
C36 C37 C40 O5 44.7(6) . .
C36 C37 C40 N8 -136.0(5) . .
C37 C38 C39 C34 -1.0(8) . .
C38 C37 C40 O5 -126.7(5) . .
C38 C37 C40 N8 52.5(7) . .
C39 C34 C35 C36 -3.4(7) . .
C40 N8 C41 C42 155.8(6) . .
C40 N8 C44 C43 -179.4(5) . .
C40 N8 C44 C45 60.9(5) . .
C40 C37 C38 C39 173.4(4) . .
C41 N8 C40 O5 -173.5(5) . .
C41 N8 C40 C37 7.3(8) . .
C41 N8 C44 C43 -3.2(6) . .
C41 N8 C44 C45 -122.9(5) . .
C41 C42 C43 C44 -38.9(6) . .
C42 C43 C44 N8 25.8(6) . .
C42 C43 C44 C45 141.7(5) . .
C43 C44 C45 O6 -69.6(6) . .
C43 C44 C45 N46 114.2(5) . .
C44 N8 C40 O5 2.0(7) . .
C44 N8 C40 C37 -177.3(4) . .
C44 N8 C41 C42 -20.0(7) . .
C44 C45 N46 C1 -179.0(4) . 7_556
N46 C1 C7 C6 76.5(6) 7_556 .
N46 C1 C9 O1 164.0(5) 7_556 .
N46 C1 C9 N2 -17.5(7) 7_556 .

loop_
_smtbx_masks_void_nr
_smtbx_masks_void_average_x
_smtbx_masks_void_average_y
_smtbx_masks_void_average_z
_smtbx_masks_void_volume
_smtbx_masks_void_count_electrons
1 0.127 0.127 0.000 305.7 76.6
2 -0.127 -0.127 0.500 305.7 76.5
3 0.373 0.627 0.750 305.7 76.5
4 -0.373 0.373 0.250 305.7 76.6
5 0.215 0.215 0.500 18.3 1.2
6 0.285 0.715 0.250 18.3 1.2
7 0.715 0.285 0.750 18.3 1.2
8 0.785 0.785 0.000 18.3 1.2
